data_1010494
loop_
_publ_author_name
'Wyckoff, R W G'

_publ_section_title
;
Die Kristallstruktur von Silberphosphat und Silberarsenat (Ag~3~ X
O~4~).
;
_journal_coden_ASTM ZEKGAX
_journal_name_full
;
Zeitschrift fuer Kristallographie, Kristallgeometrie, Kristallphysik,
Kristallchemie (-144,1977)
;
_journal_page_first 529
_journal_page_last 539
_journal_volume 62
_journal_year 1925
_chemical_formula_structural 'Ag3 As O4'
_chemical_formula_sum 'Ag3 As O4'
_chemical_name_systematic 'Silver arsenate'
_space_group_IT_number 218
_symmetry_cell_setting cubic
_symmetry_Int_Tables_number 218
_symmetry_space_group_name_Hall 'P -4n 2 3'
_symmetry_space_group_name_H-M 'P -4 3 n'
_cell_angle_alpha 90
_cell_angle_beta 90
_cell_angle_gamma 90
_cell_formula_units_Z 2
_cell_length_a 6.124
_cell_length_b 6.124
_cell_length_c 6.124
_cell_volume 229.7
_cod_database_code 1010494

loop_
_symmetry_equiv_pos_as_xyz
x,y,z
y,z,x
z,x,y
-x,y,-z
-y,z,-x
-z,x,-y
x,-y,-z
y,-z,-x
z,-x,-y
-x,-y,z
-y,-z,x
-z,-x,y
1/2+x,1/2+z,1/2+y
1/2+y,1/2+x,1/2+z
1/2+z,1/2+y,1/2+x
1/2-x,1/2-z,1/2+y
1/2-y,1/2-x,1/2+z
1/2-z,1/2-y,1/2+x
1/2+x,1/2-z,1/2-y
1/2+y,1/2-x,1/2-z
1/2+z,1/2-y,1/2-x
1/2-x,1/2+z,1/2-y
1/2-y,1/2+x,1/2-z
1/2-z,1/2+y,1/2-x

loop_
_atom_site_label
_atom_site_type_symbol
_atom_site_symmetry_multiplicity
_atom_site_Wyckoff_symbol
_atom_site_fract_x
_atom_site_fract_y
_atom_site_fract_z
_atom_site_occupancy
_atom_site_attached_hydrogens
_atom_site_calc_flag
Ag1 Ag1+ 6 d 0. 0.5 0.25 1. 0 d
As1 As5+ 2 a 0. 0. 0. 1. 0 d
O1 O2- 8 e -1. -1. -1. 1. 0 dum

loop_
_atom_type_symbol
_atom_type_oxidation_number
Ag1+ 1.000
As5+ 5.000
O2- -2.000
